data_7123184
loop_
_publ_author_name
'Klajn, Jan'
'Stawski, Wojciech'
'Chmielewski, Piotr Jan'
'Cybi\'nska, Joanna'
'Pawlicki, Mi\/losz'

_publ_section_title
;
 A Route to a Cyclobutane-Linked Double-Looped System via a Helical
 Macrocycle
;
_journal_name_full 'Chemical Communications'
_journal_paper_doi 10.1039/C9CC01201J
_journal_year 2019
_chemical_formula_moiety 'C64 H62 N6'
_chemical_formula_sum 'C64 H62 N6'
_chemical_formula_weight 915.19
_space_group_crystal_system monoclinic
_space_group_IT_number 15
_space_group_name_Hall '-C 2yc'
_space_group_name_H-M_alt 'C 1 2/c 1'
_symmetry_space_group_name_Hall '-C 2yc'
_symmetry_space_group_name_H-M 'C 1 2/c 1'
_atom_sites_solution_hydrogens geom
_atom_sites_solution_primary dual
_audit_creation_date 2019-03-18
_audit_creation_method
;
Olex2 1.2
(compiled 2018.05.29 svn.r3508 for OlexSys, GUI svn.r5506)
;
_audit_update_record
;
2019-03-20 deposited with the CCDC.    2019-03-22 downloaded from the CCDC.
;
_cell_angle_alpha 90
_cell_angle_beta 96.330(9)
_cell_angle_gamma 90
_cell_formula_units_Z 4
_cell_length_a 38.165(5)
_cell_length_b 10.5770(13)
_cell_length_c 12.7648(12)
_cell_measurement_reflns_used 1135
_cell_measurement_temperature 100
_cell_measurement_theta_max 78.0463
_cell_measurement_theta_min 2.3296
_cell_volume 5121.4(10)
_computing_cell_refinement
;
CrysAlisPro, Agilent Technologies,
Version 1.171.36.28 (release 01-02-2013 CrysAlis171 .NET)
(compiled Feb  1 2013,16:14:44)
;
_computing_data_collection
;
CrysAlisPro, Agilent Technologies,
Version 1.171.36.28 (release 01-02-2013 CrysAlis171 .NET)
(compiled Feb  1 2013,16:14:44)
;
_computing_data_reduction
;
CrysAlisPro, Agilent Technologies,
Version 1.171.36.28 (release 01-02-2013 CrysAlis171 .NET)
(compiled Feb  1 2013,16:14:44)
;
_computing_molecular_graphics 'Olex2 (Dolomanov et al., 2009)'
_computing_publication_material 'Olex2 (Dolomanov et al., 2009)'
_computing_structure_refinement 'ShelXL (Sheldrick, 2015)'
_computing_structure_solution 'ShelXT (Sheldrick, 2015)'
_diffrn_ambient_temperature 100
_diffrn_detector_area_resol_mean 8.1956
_diffrn_measured_fraction_theta_full 0.999
_diffrn_measured_fraction_theta_max 1.000
_diffrn_measurement_details
;
#__ type_ start__ end____ width___ exp.time_
  1 omega  -70.00   31.00   1.0000  100.0000
omega____ theta____ kappa____ phi______ frames
    -      -42.6143   37.0000 -120.0000 101

#__ type_ start__ end____ width___ exp.time_
  2 omega -100.00  -62.00   1.0000  100.0000
omega____ theta____ kappa____ phi______ frames
    -      -42.6143  134.0000  -18.0000 38

#__ type_ start__ end____ width___ exp.time_
  3 omega  -31.00   70.00   1.0000  100.0000
omega____ theta____ kappa____ phi______ frames
    -       42.6143  -51.0000  -35.0000 101

#__ type_ start__ end____ width___ exp.time_
  4 omega   60.00  126.00   1.0000  300.0000
omega____ theta____ kappa____ phi______ frames
    -      113.0000 -134.0000   18.0000 66

#__ type_ start__ end____ width___ exp.time_
  5 omega  113.00  147.00   1.0000  300.0000
omega____ theta____ kappa____ phi______ frames
    -      113.0000  -77.0000 -180.0000 34

#__ type_ start__ end____ width___ exp.time_
  6 omega  105.00  171.00   1.0000  300.0000
omega____ theta____ kappa____ phi______ frames
    -      113.0000   45.0000    0.0000 66

#__ type_ start__ end____ width___ exp.time_
  7 omega   43.00   77.00   1.0000  300.0000
omega____ theta____ kappa____ phi______ frames
    -      113.0000  -45.0000   90.0000 34

#__ type_ start__ end____ width___ exp.time_
  8 omega   85.00  178.00   1.0000  300.0000
omega____ theta____ kappa____ phi______ frames
    -      113.0000   45.0000  120.0000 93

#__ type_ start__ end____ width___ exp.time_
  9 omega   80.00  163.00   1.0000  300.0000
omega____ theta____ kappa____ phi______ frames
    -      113.0000  111.0000    0.0000 83

#__ type_ start__ end____ width___ exp.time_
 10 omega   35.00  108.00   1.0000  300.0000
omega____ theta____ kappa____ phi______ frames
    -      113.0000  -77.0000 -180.0000 73

#__ type_ start__ end____ width___ exp.time_
 11 omega   95.00  126.00   1.0000  300.0000
omega____ theta____ kappa____ phi______ frames
    -      113.0000 -134.0000  -86.0000 31

#__ type_ start__ end____ width___ exp.time_
 12 omega   76.00  150.00   1.0000  300.0000
omega____ theta____ kappa____ phi______ frames
    -      113.0000  179.0000  120.0000 74

#__ type_ start__ end____ width___ exp.time_
 13 omega   96.00  130.00   1.0000  300.0000
omega____ theta____ kappa____ phi______ frames
    -      113.0000  -92.0000   87.0000 34

#__ type_ start__ end____ width___ exp.time_
 14 omega  102.00  128.00   1.0000  300.0000
omega____ theta____ kappa____ phi______ frames
    -      113.0000  133.0000  -93.0000 26

#__ type_ start__ end____ width___ exp.time_
 15 omega  138.00  167.00   1.0000  300.0000
omega____ theta____ kappa____ phi______ frames
    -      113.0000  133.0000  -93.0000 29

#__ type_ start__ end____ width___ exp.time_
 16 omega   41.00   67.00   1.0000  300.0000
omega____ theta____ kappa____ phi______ frames
    -      113.0000  -92.0000   87.0000 26
;
_diffrn_measurement_device_type 'Xcalibur, Onyx'
_diffrn_measurement_method '\w scans'
_diffrn_orient_matrix_UB_11 0.0197196000
_diffrn_orient_matrix_UB_12 -0.0879240000
_diffrn_orient_matrix_UB_13 -0.0696598000
_diffrn_orient_matrix_UB_21 -0.0150263000
_diffrn_orient_matrix_UB_22 -0.1162508000
_diffrn_orient_matrix_UB_23 0.0526855000
_diffrn_orient_matrix_UB_31 -0.0321502000
_diffrn_orient_matrix_UB_32 0.0002300000
_diffrn_orient_matrix_UB_33 -0.0843067000
_diffrn_radiation_monochromator graphite
_diffrn_radiation_type CuK\a
_diffrn_radiation_wavelength 1.54184
_diffrn_reflns_av_R_equivalents 0.0955
_diffrn_reflns_av_unetI/netI 0.1045
_diffrn_reflns_Laue_measured_fraction_full 0.999
_diffrn_reflns_Laue_measured_fraction_max 1.000
_diffrn_reflns_limit_h_max 41
_diffrn_reflns_limit_h_min -44
_diffrn_reflns_limit_k_max 12
_diffrn_reflns_limit_k_min -12
_diffrn_reflns_limit_l_max 13
_diffrn_reflns_limit_l_min -15
_diffrn_reflns_number 12187
_diffrn_reflns_point_group_measured_fraction_full 0.999
_diffrn_reflns_point_group_measured_fraction_max 1.000
_diffrn_reflns_theta_full 60.000
_diffrn_reflns_theta_max 64.989
_diffrn_reflns_theta_min 2.330
_diffrn_source 'Enhance (Cu) X-ray Source'
_exptl_absorpt_coefficient_mu 0.534
_exptl_absorpt_correction_T_max 0.995
_exptl_absorpt_correction_T_min 0.982
_exptl_absorpt_correction_type analytical
_exptl_absorpt_process_details
;
CrysAlisPro, Agilent Technologies,
Version 1.171.36.28 (release 01-02-2013 CrysAlis171 .NET)
(compiled Feb  1 2013,16:14:44)
Analytical numeric absorption correction using a multifaceted crystal
            model based on expressions derived by R.C. Clark & J.S. Reid.
(Clark, R. C. & Reid, J. S. (1995). Acta Cryst. A51, 887-897)
;
_exptl_crystal_colour 'clear light yellow'
_exptl_crystal_colour_lustre clear
_exptl_crystal_colour_modifier light
_exptl_crystal_colour_primary yellow
_exptl_crystal_density_diffrn 1.187
_exptl_crystal_description plate
_exptl_crystal_F_000 1952
_exptl_crystal_size_max 0.2675
_exptl_crystal_size_mid 0.2377
_exptl_crystal_size_min 0.0735
_refine_diff_density_max 0.425
_refine_diff_density_min -0.264
_refine_diff_density_rms 0.067
_refine_ls_extinction_method none
_refine_ls_goodness_of_fit_ref 1.003
_refine_ls_hydrogen_treatment constr
_refine_ls_matrix_type full
_refine_ls_number_parameters 353
_refine_ls_number_reflns 4348
_refine_ls_number_restraints 0
_refine_ls_restrained_S_all 1.003
_refine_ls_R_factor_all 0.1329
_refine_ls_R_factor_gt 0.0892
_refine_ls_shift/su_max 0.000
_refine_ls_shift/su_mean 0.000
_refine_ls_structure_factor_coef Fsqd
_refine_ls_weighting_details 'w=1/[\s^2^(Fo^2^)+(0.1384P)^2^] where P=(Fo^2^+2Fc^2^)/3'
_refine_ls_weighting_scheme calc
_refine_ls_wR_factor_gt 0.2327
_refine_ls_wR_factor_ref 0.2674
_reflns_Friedel_coverage 0.000
_reflns_number_gt 2603
_reflns_number_total 4348
_reflns_threshold_expression 'I > 2\s(I)'
_cod_data_source_file c9cc01201j9.cif
_cod_data_source_block mjp_1_test
_cod_original_cell_volume 5121.3(10)
_cod_database_code 7123184
_shelx_shelxl_version_number 2018/1
_chemical_oxdiff_formula 'C11 H10 N O'
_shelx_space_group_comment
;
The symmetry employed for this shelxl refinement is uniquely defined
by the following loop, which should always be used as a source of
symmetry information in preference to the above space-group names.
They are only intended as comments.
;
_reflns_odcompleteness_completeness 99.96
_reflns_odcompleteness_iscentric 1
_reflns_odcompleteness_theta 66.97
_olex2_refinement_description
;
1. Fixed Uiso
 At 1.2 times of:
  All C(H) groups, All N(H) groups
 At 1.5 times of:
  All C(H,H,H) groups
2. Others
 Sof(C87)=Sof(H87A)=Sof(H87B)=Sof(H87C)=Sof(C88)=Sof(H88A)=Sof(H88B)=Sof(H88C)=
 Sof(C84)=Sof(H84A)=Sof(H84B)=Sof(H84C)=1-FVAR(1)
 Sof(C89)=Sof(H89A)=Sof(H89B)=Sof(H89C)=Sof(C86)=Sof(H86A)=Sof(H86B)=Sof(H86C)=
 Sof(C85)=Sof(H85A)=Sof(H85B)=Sof(H85C)=FVAR(1)
3.a Aromatic/amide H refined with riding coordinates:
 N20(H20), C111(H111), C15(H15), C2(H2), C131(H131), C81(H81), C6(H6),
 C100(H100), C1(H1), C16(H16), C4(H4), C17(H17), C5(H5)
3.b Idealised Me refined as rotating group:
 C73(H73A,H73B,H73C), C71(H71A,H71B,H71C), C72(H72A,H72B,H72C), C87(H87A,H87B,
 H87C), C88(H88A,H88B,H88C), C84(H84A,H84B,H84C), C89(H89A,H89B,H89C), C86(H86A,
 H86B,H86C), C85(H85A,H85B,H85C)
;
_olex2_submission_special_instructions 'No special instructions were received'

loop_
_space_group_symop_operation_xyz
'x, y, z'
'-x, y, -z+1/2'
'x+1/2, y+1/2, z'
'-x+1/2, y+1/2, -z+1/2'
'-x, -y, -z'
'x, -y, z-1/2'
'-x+1/2, -y+1/2, -z'
'x+1/2, -y+1/2, z-1/2'

loop_
_atom_site_label
_atom_site_type_symbol
_atom_site_fract_x
_atom_site_fract_y
_atom_site_fract_z
_atom_site_U_iso_or_equiv
_atom_site_adp_type
_atom_site_occupancy
_atom_site_site_symmetry_order
_atom_site_calc_flag
_atom_site_refinement_flags_posn
_atom_site_refinement_flags_occupancy
_atom_site_disorder_assembly
_atom_site_disorder_group
N20 N 0.40737(8) 0.3045(3) 0.5742(2) 0.0370(7) Uani 1 1 d . . . .
H20 H 0.427907 0.306954 0.612988 0.044 Uiso 1 1 calc R . . .
N19 N 0.47035(8) 0.1708(3) 0.5619(2) 0.0397(8) Uani 1 1 d . . . .
N21 N 0.43254(8) 0.4481(3) 0.7528(3) 0.0386(8) Uani 1 1 d . . . .
C14 C 0.39991(10) 0.4370(4) 0.7811(3) 0.0371(9) Uani 1 1 d . . . .
C111 C 0.31544(9) 0.3764(4) 0.5307(3) 0.0372(9) Uani 1 1 d . . . .
H111 H 0.296928 0.360872 0.476181 0.045 Uiso 1 1 calc R . . .
C11 C 0.34926(9) 0.3347(4) 0.5201(3) 0.0347(8) Uani 1 1 d . . . .
C3 C 0.50452(10) 0.1535(4) 0.6015(3) 0.0422(9) Uani 1 1 d . . . .
C9 C 0.40091(9) 0.2469(4) 0.4774(3) 0.0362(8) Uani 1 1 d . . . .
C12 C 0.37668(9) 0.3574(4) 0.6007(3) 0.0357(8) Uani 1 1 d . . . .
C10 C 0.36497(9) 0.2622(4) 0.4396(3) 0.0360(8) Uani 1 1 d . . . .
C7 C 0.46234(10) 0.1752(4) 0.4570(3) 0.0391(9) Uani 1 1 d . . . .
C8 C 0.42434(10) 0.1869(4) 0.4179(3) 0.0394(9) Uani 1 1 d . . . .
C132 C 0.30852(10) 0.4413(4) 0.6216(3) 0.0389(9) Uani 1 1 d . . . .
C15 C 0.39271(10) 0.4322(4) 0.8848(3) 0.0401(9) Uani 1 1 d . . . .
H15 H 0.369175 0.424969 0.901750 0.048 Uiso 1 1 calc R . . .
C18 C 0.45969(10) 0.4564(4) 0.8301(3) 0.0415(9) Uani 1 1 d . . . .
C2 C 0.51258(11) 0.1479(4) 0.7167(3) 0.0431(9) Uani 1 1 d . . . .
H2 H 0.536584 0.144099 0.745613 0.052 Uiso 1 1 calc R . . .
C82 C 0.37403(10) 0.1435(4) 0.2836(3) 0.0412(9) Uani 1 1 d . . . .
C13 C 0.37095(9) 0.4217(4) 0.6932(3) 0.0360(8) Uani 1 1 d . . . .
C131 C 0.33644(10) 0.4619(4) 0.7001(3) 0.0385(9) Uani 1 1 d . . . .
H131 H 0.331658 0.505752 0.761901 0.046 Uiso 1 1 calc R . . .
C81 C 0.41034(10) 0.1352(4) 0.3224(3) 0.0424(9) Uani 1 1 d . . . .
H81 H 0.425771 0.092098 0.280987 0.051 Uiso 1 1 calc R . . .
C6 C 0.48787(11) 0.1711(5) 0.3884(3) 0.0479(11) Uani 1 1 d . . . .
H6 H 0.481537 0.178983 0.314642 0.058 Uiso 1 1 calc R . . .
C100 C 0.35228(10) 0.2087(4) 0.3434(3) 0.0397(9) Uani 1 1 d . . . .
H100 H 0.328013 0.217353 0.318475 0.048 Uiso 1 1 calc R . . .
C1 C 0.49590(10) 0.4643(4) 0.8003(3) 0.0438(10) Uani 1 1 d . . . .
H1 H 0.514732 0.469747 0.855407 0.053 Uiso 1 1 calc R . . .
C16 C 0.42069(11) 0.4382(4) 0.9629(3) 0.0464(10) Uani 1 1 d . . . .
H16 H 0.416752 0.433741 1.035041 0.056 Uiso 1 1 calc R . . .
C4 C 0.53112(11) 0.1448(5) 0.5356(3) 0.0492(11) Uani 1 1 d . . . .
H4 H 0.554867 0.131526 0.564288 0.059 Uiso 1 1 calc R . . .
C17 C 0.45405(11) 0.4506(5) 0.9355(3) 0.0480(11) Uani 1 1 d . . . .
H17 H 0.473484 0.455187 0.988729 0.058 Uiso 1 1 calc R . . .
C5 C 0.52267(11) 0.1556(5) 0.4283(3) 0.0537(12) Uani 1 1 d . . . .
H5 H 0.540588 0.152342 0.382261 0.064 Uiso 1 1 calc R . . .
C70 C 0.27109(10) 0.4877(5) 0.6332(4) 0.0512(11) Uani 1 1 d . . . .
C83 C 0.36047(12) 0.0780(6) 0.1807(4) 0.0600(14) Uani 1 1 d . . . .
C73 C 0.24407(14) 0.3882(7) 0.6057(7) 0.108(3) Uani 1 1 d . . . .
H73A H 0.245244 0.360446 0.532888 0.162 Uiso 1 1 calc GR . . .
H73B H 0.220589 0.422592 0.612499 0.162 Uiso 1 1 calc GR . . .
H73C H 0.248598 0.316112 0.653447 0.162 Uiso 1 1 calc GR . . .
C71 C 0.26747(13) 0.5464(9) 0.7376(5) 0.099(3) Uani 1 1 d . . . .
H71A H 0.271947 0.482544 0.793105 0.149 Uiso 1 1 calc GR . . .
H71B H 0.243542 0.579858 0.738013 0.149 Uiso 1 1 calc GR . . .
H71C H 0.284551 0.615383 0.750363 0.149 Uiso 1 1 calc GR . . .
C72 C 0.26160(17) 0.5948(8) 0.5513(6) 0.099(2) Uani 1 1 d . . . .
H72A H 0.278672 0.663870 0.563678 0.148 Uiso 1 1 calc GR . . .
H72B H 0.237885 0.626583 0.558789 0.148 Uiso 1 1 calc GR . . .
H72C H 0.262279 0.561352 0.479987 0.148 Uiso 1 1 calc GR . . .
C87 C 0.3861(2) 0.0564(11) 0.1046(6) 0.062(3) Uani 0.647(10) 1 d . P A 2
H87A H 0.394362 0.137941 0.080354 0.092 Uiso 0.647(10) 1 calc GR P A 2
H87B H 0.374789 0.008797 0.044174 0.092 Uiso 0.647(10) 1 calc GR P A 2
H87C H 0.406144 0.008186 0.138391 0.092 Uiso 0.647(10) 1 calc GR P A 2
C88 C 0.3273(3) 0.1344(16) 0.1279(8) 0.104(6) Uani 0.647(10) 1 d . P A 2
H88A H 0.309255 0.134722 0.176979 0.156 Uiso 0.647(10) 1 calc GR P A 2
H88B H 0.318950 0.084129 0.065587 0.156 Uiso 0.647(10) 1 calc GR P A 2
H88C H 0.331828 0.221261 0.106467 0.156 Uiso 0.647(10) 1 calc GR P A 2
C84 C 0.3491(3) -0.0677(10) 0.2178(9) 0.091(4) Uani 0.647(10) 1 d . P A 2
H84A H 0.369367 -0.107891 0.258536 0.136 Uiso 0.647(10) 1 calc GR P A 2
H84B H 0.341738 -0.118643 0.155101 0.136 Uiso 0.647(10) 1 calc GR P A 2
H84C H 0.329577 -0.061431 0.261386 0.136 Uiso 0.647(10) 1 calc GR P A 2
C89 C 0.3657(5) 0.1942(17) 0.0921(10) 0.070(5) Uani 0.353(10) 1 d . P A 1
H89A H 0.347452 0.258732 0.096200 0.105 Uiso 0.353(10) 1 calc GR P A 1
H89B H 0.363562 0.158233 0.020940 0.105 Uiso 0.353(10) 1 calc GR P A 1
H89C H 0.389007 0.232696 0.108027 0.105 Uiso 0.353(10) 1 calc GR P A 1
C86 C 0.3832(4) -0.0231(18) 0.1502(15) 0.067(5) Uani 0.353(10) 1 d . P A 1
H86A H 0.404195 0.013450 0.124420 0.101 Uiso 0.353(10) 1 calc GR P A 1
H86B H 0.370333 -0.073815 0.094179 0.101 Uiso 0.353(10) 1 calc GR P A 1
H86C H 0.390214 -0.077069 0.211278 0.101 Uiso 0.353(10) 1 calc GR P A 1
C85 C 0.3241(5) 0.050(2) 0.1740(13) 0.066(5) Uani 0.353(10) 1 d . P A 1
H85A H 0.318615 0.012779 0.240505 0.098 Uiso 0.353(10) 1 calc GR P A 1
H85B H 0.317959 -0.009892 0.116348 0.098 Uiso 0.353(10) 1 calc GR P A 1
H85C H 0.310491 0.128078 0.160317 0.098 Uiso 0.353(10) 1 calc GR P A 1

loop_
_atom_site_aniso_label
_atom_site_aniso_U_11
_atom_site_aniso_U_22
_atom_site_aniso_U_33
_atom_site_aniso_U_23
_atom_site_aniso_U_13
_atom_site_aniso_U_12
N20 0.0334(14) 0.0388(19) 0.0378(16) -0.0027(14) -0.0001(12) -0.0010(13)
N19 0.0383(16) 0.0352(19) 0.0438(17) -0.0040(14) -0.0035(13) 0.0033(14)
N21 0.0379(16) 0.0339(18) 0.0443(17) -0.0012(14) 0.0058(13) 0.0002(13)
C14 0.0383(18) 0.027(2) 0.045(2) -0.0026(16) 0.0039(16) 0.0003(15)
C111 0.0327(17) 0.035(2) 0.044(2) -0.0038(16) 0.0018(15) -0.0033(15)
C11 0.0360(17) 0.030(2) 0.0378(18) -0.0015(15) 0.0023(14) 0.0011(15)
C3 0.042(2) 0.033(2) 0.049(2) -0.0001(18) -0.0045(17) 0.0048(17)
C9 0.0354(17) 0.036(2) 0.0370(18) -0.0028(16) 0.0035(14) 0.0000(16)
C12 0.0360(18) 0.032(2) 0.0399(19) -0.0005(16) 0.0058(15) -0.0030(15)
C10 0.0338(17) 0.033(2) 0.0417(19) -0.0024(16) 0.0048(14) 0.0005(15)
C7 0.045(2) 0.029(2) 0.042(2) -0.0064(16) -0.0004(16) 0.0049(16)
C8 0.0355(18) 0.038(2) 0.044(2) 0.0015(17) 0.0008(15) 0.0041(16)
C132 0.0378(19) 0.034(2) 0.045(2) -0.0033(17) 0.0077(16) -0.0034(16)
C15 0.0402(19) 0.034(2) 0.046(2) -0.0077(17) 0.0045(16) -0.0021(16)
C18 0.042(2) 0.036(2) 0.046(2) -0.0070(18) 0.0035(16) -0.0022(16)
C2 0.048(2) 0.030(2) 0.049(2) 0.0002(18) -0.0061(16) 0.0021(17)
C82 0.0377(19) 0.043(2) 0.042(2) -0.0044(18) 0.0016(16) 0.0007(17)
C13 0.0372(18) 0.034(2) 0.0378(18) -0.0031(16) 0.0076(15) -0.0038(15)
C131 0.0385(19) 0.037(2) 0.0409(19) -0.0050(17) 0.0099(15) 0.0009(16)
C81 0.0380(19) 0.043(2) 0.046(2) -0.0032(18) 0.0048(16) 0.0091(17)
C6 0.041(2) 0.060(3) 0.042(2) -0.007(2) -0.0008(16) 0.0087(19)
C100 0.0369(18) 0.038(2) 0.044(2) -0.0040(17) 0.0012(15) 0.0015(16)
C1 0.0386(19) 0.041(2) 0.051(2) -0.0060(19) 0.0011(16) 0.0011(17)
C16 0.054(2) 0.043(3) 0.043(2) -0.0101(18) 0.0070(17) 0.0014(19)
C4 0.0387(19) 0.051(3) 0.057(2) -0.004(2) -0.0014(18) 0.0097(18)
C17 0.048(2) 0.050(3) 0.046(2) -0.014(2) 0.0026(17) -0.0045(19)
C5 0.042(2) 0.069(3) 0.050(2) -0.005(2) 0.0034(18) 0.006(2)
C70 0.0336(19) 0.057(3) 0.063(3) -0.021(2) 0.0083(18) -0.0032(19)
C83 0.041(2) 0.075(4) 0.062(3) -0.027(3) -0.003(2) 0.011(2)
C73 0.049(3) 0.085(5) 0.197(8) -0.072(5) 0.044(4) -0.019(3)
C71 0.040(2) 0.168(8) 0.088(4) -0.063(5) 0.001(3) 0.016(3)
C72 0.069(4) 0.095(6) 0.134(6) 0.022(5) 0.015(4) 0.029(4)
C87 0.052(4) 0.076(7) 0.054(4) -0.025(5) -0.006(3) 0.008(4)
C88 0.057(5) 0.173(15) 0.073(7) -0.076(8) -0.032(5) 0.051(8)
C84 0.102(7) 0.063(6) 0.107(8) -0.049(6) 0.013(6) -0.028(5)
C89 0.087(11) 0.077(12) 0.042(7) -0.008(7) -0.009(7) -0.001(9)
C86 0.069(9) 0.046(9) 0.083(11) -0.027(9) -0.008(8) 0.005(8)
C85 0.063(9) 0.080(13) 0.051(9) -0.017(8) -0.005(7) -0.017(9)

loop_
_atom_type_symbol
_atom_type_description
_atom_type_scat_dispersion_real
_atom_type_scat_dispersion_imag
_atom_type_scat_source
C C 0.0181 0.0091 'International Tables Vol C Tables 4.2.6.8 and 6.1.1.4'
H H 0.0000 0.0000 'International Tables Vol C Tables 4.2.6.8 and 6.1.1.4'
N N 0.0311 0.0180 'International Tables Vol C Tables 4.2.6.8 and 6.1.1.4'

loop_
_exptl_crystal_face_index_h
_exptl_crystal_face_index_k
_exptl_crystal_face_index_l
_exptl_crystal_face_perp_dist
_exptl_oxdiff_crystal_face_indexfrac_h
_exptl_oxdiff_crystal_face_indexfrac_k
_exptl_oxdiff_crystal_face_indexfrac_l
_exptl_oxdiff_crystal_face_x
_exptl_oxdiff_crystal_face_y
_exptl_oxdiff_crystal_face_z
-18 -4 -3 0.0548 -18.0294 -3.6531 -2.8947 0.1673 0.5431 0.8228
13 6 0 0.0846 13.0635 5.7953 0.2460 -0.2691 -0.8570 -0.4394
18 0 5 0.0531 17.8128 -0.0829 5.0677 0.0055 0.0090 -0.9999
-23 -2 -1 0.0369 -22.8049 -2.2061 -0.9873 -0.1870 0.5471 0.8159
23 2 1 0.0456 22.7197 2.0520 1.3346 0.1746 -0.5096 -0.8425
-24 -1 1 0.0411 -24.2807 -1.3626 1.0333 -0.4310 0.5777 0.6932
24 2 -2 0.0369 23.8849 1.5313 -2.0724 0.4807 -0.6461 -0.5928
-25 0 0 0.0296 -24.6243 0.1568 -0.0026 -0.4992 0.3516 0.7919
25 0 -2 0.0366 24.6396 -0.1791 -1.7729 0.6251 -0.4428 -0.6427
24 0 -3 0.0419 24.2524 -0.1868 -2.5795 0.6744 -0.4786 -0.5623
-24 1 0 0.0355 -23.9666 1.4200 -0.3445 -0.5735 0.1769 0.7999
24 -2 -2 0.0521 23.7170 -1.8492 -1.7858 0.7547 -0.2355 -0.6124
-24 0 -1 0.0319 -23.8701 0.0642 -1.3312 -0.3836 0.2811 0.8797
-20 3 -3 0.0483 -20.3752 2.5651 -2.7857 -0.4333 -0.1388 0.8905
20 -3 3 0.0639 20.3816 -2.6817 2.6547 0.4528 0.1454 -0.8797

loop_
_geom_angle_atom_site_label_1
_geom_angle_atom_site_label_2
_geom_angle_atom_site_label_3
_geom_angle
_geom_angle_site_symmetry_1
C12 N20 C9 109.2(3) .
C7 N19 C3 118.6(4) .
C14 N21 C18 118.0(3) .
N21 C14 C15 123.4(3) .
N21 C14 C13 116.1(3) .
C15 C14 C13 120.4(4) .
C11 C111 C132 120.1(3) .
C111 C11 C12 120.1(4) .
C111 C11 C10 134.0(3) .
C12 C11 C10 105.9(3) .
N19 C3 C2 117.6(4) .
N19 C3 C4 121.3(4) .
C4 C3 C2 121.1(4) .
N20 C9 C10 109.2(3) .
N20 C9 C8 129.1(3) .
C8 C9 C10 121.7(3) .
N20 C12 C11 109.7(3) .
N20 C12 C13 128.5(3) .
C13 C12 C11 121.8(4) .
C9 C10 C11 106.1(3) .
C100 C10 C11 134.8(3) .
C100 C10 C9 119.1(4) .
N19 C7 C8 116.4(4) .
N19 C7 C6 122.2(3) .
C6 C7 C8 121.4(4) .
C9 C8 C7 121.2(3) .
C81 C8 C9 116.9(3) .
C81 C8 C7 121.9(4) .
C111 C132 C70 120.1(3) .
C131 C132 C111 118.2(4) .
C131 C132 C70 121.7(4) .
C16 C15 C14 118.1(4) .
N21 C18 C1 118.6(4) .
N21 C18 C17 121.1(4) .
C17 C18 C1 120.1(4) .
C2 C2 C3 123.0(5) 2_656
C81 C82 C83 119.8(4) .
C100 C82 C81 117.6(4) .
C100 C82 C83 122.6(3) .
C12 C13 C14 121.0(3) .
C131 C13 C14 123.0(3) .
C131 C13 C12 116.0(3) .
C13 C131 C132 123.9(4) .
C8 C81 C82 123.2(4) .
C5 C6 C7 119.3(4) .
C82 C100 C10 121.5(3) .
C1 C1 C18 124.4(4) 2_656
C17 C16 C15 119.3(4) .
C5 C4 C3 119.3(4) .
C16 C17 C18 120.1(4) .
C4 C5 C6 119.2(4) .
C132 C70 C72 108.5(4) .
C73 C70 C132 112.3(4) .
C73 C70 C71 112.1(5) .
C73 C70 C72 104.6(5) .
C71 C70 C132 113.5(4) .
C71 C70 C72 105.0(6) .
C82 C83 C84 104.4(5) .
C82 C83 C89 101.0(6) .
C87 C83 C82 116.9(5) .
C87 C83 C88 110.9(7) .
C87 C83 C84 104.8(7) .
C88 C83 C82 113.5(5) .
C88 C83 C84 105.1(9) .
C86 C83 C82 114.2(7) .
C86 C83 C89 103.7(12) .
C85 C83 C82 112.7(8) .
C85 C83 C89 107.3(10) .
C85 C83 C86 116.1(12) .

loop_
_geom_bond_atom_site_label_1
_geom_bond_atom_site_label_2
_geom_bond_distance
_geom_bond_site_symmetry_2
N20 C9 1.375(5) .
N20 C12 1.374(5) .
N19 C3 1.358(5) .
N19 C7 1.342(5) .
N21 C14 1.340(5) .
N21 C18 1.353(5) .
C14 C15 1.381(6) .
C14 C13 1.495(5) .
C111 C11 1.384(5) .
C111 C132 1.398(6) .
C11 C12 1.405(5) .
C11 C10 1.463(5) .
C3 C2 1.470(6) .
C3 C4 1.391(6) .
C9 C10 1.412(5) .
C9 C8 1.389(6) .
C12 C13 1.400(5) .
C10 C100 1.390(5) .
C7 C8 1.486(5) .
C7 C6 1.380(6) .
C8 C81 1.388(6) .
C132 C131 1.397(5) .
C132 C70 1.533(5) .
C15 C16 1.380(6) .
C18 C1 1.476(6) .
C18 C17 1.387(6) .
C2 C2 1.351(9) 2_656
C82 C81 1.422(5) .
C82 C100 1.374(6) .
C82 C83 1.524(6) .
C13 C131 1.396(5) .
C6 C5 1.378(6) .
C1 C1 1.356(9) 2_656
C16 C17 1.363(6) .
C4 C5 1.377(6) .
C70 C73 1.488(7) .
C70 C71 1.490(7) .
C70 C72 1.557(9) .
C83 C87 1.470(10) .
C83 C88 1.492(10) .
C83 C84 1.683(12) .
C83 C89 1.697(17) .
C83 C86 1.456(17) .
C83 C85 1.412(17) .

loop_
_smtbx_masks_void_nr
_smtbx_masks_void_average_x
_smtbx_masks_void_average_y
_smtbx_masks_void_average_z
_smtbx_masks_void_volume
_smtbx_masks_void_count_electrons
1 0.192 0.231 0.136 25.9 1.0
2 0.192 0.769 0.636 25.9 1.0
3 0.308 0.269 0.864 25.9 1.0
4 0.308 0.731 0.364 25.9 1.0
5 0.692 0.269 0.636 25.9 1.0
6 0.692 0.731 0.136 25.9 1.0
7 0.808 0.231 0.364 25.9 1.0
8 0.808 0.769 0.864 25.9 1.0
